data_1552816
loop_
_publ_author_name
'Zhang, Yao-Yao'
'Yang, Guan-Wen'
'Wu, Guang-Peng'

_publ_section_title
;
 A Bifunctional \b-Diiminate Zinc Catalyst with CO2/Epoxides
 Copolymerization and RAFT Polymerization Capacities for Versatile Block
 Copolymers Construction
;
_journal_issue 10
_journal_name_full Macromolecules
_journal_page_first 3640
_journal_paper_doi 10.1021/acs.macromol.8b00576
_journal_volume 51
_journal_year 2018
_chemical_formula_moiety 'C72 H76 F12 N4 O4 S6 Zn2'
_chemical_formula_sum 'C72 H76 F12 N4 O4 S6 Zn2'
_chemical_formula_weight 1612.46
_space_group_crystal_system monoclinic
_space_group_IT_number 14
_space_group_name_Hall '-P 2yn'
_space_group_name_H-M_alt 'P 1 21/n 1'
_atom_sites_solution_hydrogens geom
_audit_creation_date 2018-01-23
_audit_creation_method
;
Olex2 1.2
(compiled 2017.03.28 svn.r3405 for OlexSys, GUI svn.r5381)
;
_cell_angle_alpha 90
_cell_angle_beta 107.823(12)
_cell_angle_gamma 90
_cell_formula_units_Z 2
_cell_length_a 14.1209(16)
_cell_length_b 17.852(2)
_cell_length_c 15.2027(15)
_cell_measurement_reflns_used 4473
_cell_measurement_temperature 159.9
_cell_measurement_theta_max 29.3986
_cell_measurement_theta_min 3.1333
_cell_volume 3648.5(7)
_computing_cell_refinement
;
CrysAlisPro, Agilent Technologies,
Version 1.171.35.11 (release 16-05-2011 CrysAlis171 .NET)
(compiled May 16 2011,17:55:39)
;
_computing_data_collection
;
CrysAlisPro, Agilent Technologies,
Version 1.171.35.11 (release 16-05-2011 CrysAlis171 .NET)
(compiled May 16 2011,17:55:39)
;
_computing_data_reduction
;
CrysAlisPro, Agilent Technologies,
Version 1.171.35.11 (release 16-05-2011 CrysAlis171 .NET)
(compiled May 16 2011,17:55:39)
;
_computing_molecular_graphics 'Olex2 (Dolomanov et al., 2009)'
_computing_publication_material 'Olex2 (Dolomanov et al., 2009)'
_computing_structure_refinement 'ShelXL (Sheldrick, 2015)'
_diffrn_ambient_temperature 159.9
_diffrn_detector_area_resol_mean 10.3592
_diffrn_measured_fraction_theta_full 0.997
_diffrn_measured_fraction_theta_max 0.997
_diffrn_measurement_details
;
#__ type_ start__ end____ width___ exp.time_
  1 omega  -86.00   -9.00   1.0000    5.0000
omega____ theta____ kappa____ phi______ frames
    -      -11.4683  -38.0000   30.0000 77

#__ type_ start__ end____ width___ exp.time_
  2 omega  -30.00   49.00   1.0000    5.0000
omega____ theta____ kappa____ phi______ frames
    -      -11.4683   38.0000    0.0000 79

#__ type_ start__ end____ width___ exp.time_
  3 omega   -7.00   32.00   1.0000    5.0000
omega____ theta____ kappa____ phi______ frames
    -       11.7808   84.0000 -136.0000 39
;
_diffrn_measurement_device_type 'Xcalibur, Atlas, Gemini ultra'
_diffrn_measurement_method '\w scans'
_diffrn_orient_matrix_UB_11 0.0185579000
_diffrn_orient_matrix_UB_12 0.0334049000
_diffrn_orient_matrix_UB_13 0.0245667000
_diffrn_orient_matrix_UB_21 -0.0489506000
_diffrn_orient_matrix_UB_22 0.0102249000
_diffrn_orient_matrix_UB_23 -0.0013456000
_diffrn_orient_matrix_UB_31 0.0062756000
_diffrn_orient_matrix_UB_32 -0.0189965000
_diffrn_orient_matrix_UB_33 0.0423566000
_diffrn_radiation_monochromator graphite
_diffrn_radiation_type MoK\a
_diffrn_radiation_wavelength 0.71073
_diffrn_reflns_av_R_equivalents 0.0645
_diffrn_reflns_av_unetI/netI 0.0767
_diffrn_reflns_Laue_measured_fraction_full 0.997
_diffrn_reflns_Laue_measured_fraction_max 0.997
_diffrn_reflns_limit_h_max 16
_diffrn_reflns_limit_h_min -17
_diffrn_reflns_limit_k_max 21
_diffrn_reflns_limit_k_min -21
_diffrn_reflns_limit_l_max 18
_diffrn_reflns_limit_l_min -17
_diffrn_reflns_number 6664
_diffrn_reflns_point_group_measured_fraction_full 0.997
_diffrn_reflns_point_group_measured_fraction_max 0.997
_diffrn_reflns_theta_full 25.242
_diffrn_reflns_theta_max 25.350
_diffrn_reflns_theta_min 3.140
_diffrn_source 'Enhance (Mo) X-ray Source'
_exptl_absorpt_coefficient_mu 0.911
_exptl_absorpt_correction_T_max 1.00000
_exptl_absorpt_correction_T_min 0.77908
_exptl_absorpt_correction_type multi-scan
_exptl_absorpt_process_details
;
CrysAlisPro, Agilent Technologies,
Version 1.171.35.11 (release 16-05-2011 CrysAlis171 .NET)
(compiled May 16 2011,17:55:39)
Empirical absorption correction using spherical harmonics,
 implemented in SCALE3 ABSPACK scaling algorithm.
;
_exptl_crystal_colour yellow
_exptl_crystal_colour_primary yellow
_exptl_crystal_density_diffrn 1.468
_exptl_crystal_description plate
_exptl_crystal_F_000 1664
_exptl_crystal_size_max 0.49
_exptl_crystal_size_mid 0.46
_exptl_crystal_size_min 0.32
_refine_diff_density_max 2.741
_refine_diff_density_min -1.320
_refine_diff_density_rms 0.150
_refine_ls_extinction_method none
_refine_ls_goodness_of_fit_ref 1.100
_refine_ls_hydrogen_treatment constr
_refine_ls_matrix_type full
_refine_ls_number_parameters 456
_refine_ls_number_reflns 6664
_refine_ls_number_restraints 0
_refine_ls_restrained_S_all 1.100
_refine_ls_R_factor_all 0.1007
_refine_ls_R_factor_gt 0.0834
_refine_ls_shift/su_max 0.001
_refine_ls_shift/su_mean 0.000
_refine_ls_structure_factor_coef Fsqd
_refine_ls_weighting_details 'w=1/[\s^2^(Fo^2^)+(0.0665P)^2^+22.9235P] where P=(Fo^2^+2Fc^2^)/3'
_refine_ls_weighting_scheme calc
_refine_ls_wR_factor_gt 0.2103
_refine_ls_wR_factor_ref 0.2224
_reflns_Friedel_coverage 0.000
_reflns_number_gt 5385
_reflns_number_total 6664
_reflns_threshold_expression 'I > 2\s(I)'
_cod_data_source_file ma8b00576_si_002.cif
_cod_data_source_block BDI_Zn_BSTP_tw
_cod_original_cell_volume 3648.4(7)
_cod_database_code 1552816
_shelx_shelxl_version_number 2016/6
_chemical_oxdiff_formula 'C H N O S Zn'
_shelx_space_group_comment
;
The symmetry employed for this shelxl refinement is uniquely defined
by the following loop, which should always be used as a source of
symmetry information in preference to the above space-group names.
They are only intended as comments.
;
_shelx_estimated_absorpt_t_max 0.759
_shelx_estimated_absorpt_t_min 0.664
_reflns_odcompleteness_completeness 99.60
_reflns_odcompleteness_iscentric 1
_reflns_odcompleteness_theta 26.32
_olex2_refinement_description
;
1. Twinned data refinement
 Scales: 0.682(4)
 0.318(4)
2. Fixed Uiso
 At 1.2 times of:
  All C(H) groups, All C(H,H) groups
 At 1.5 times of:
  All C(H,H,H) groups
3.a Secondary CH2 refined with riding coordinates:
 C12(H12A,H12B), C14(H14A,H14B), C22(H22A,H22B), C24(H24A,H24B), C32(H32A,
 H32B), C34(H34A,H34B), C35(H35A,H35B)
3.b Aromatic/amide H refined with riding coordinates:
 C2(H2), C8(H8), C9(H9), C10(H10), C18(H18), C19(H19), C20(H20), C26(H26),
 C27(H27), C28(H28), C29(H29), C30(H30)
3.c Idealised Me refined as rotating group:
 C13(H13A,H13B,H13C), C15(H15A,H15B,H15C), C23(H23A,H23B,H23C), C25(H25A,H25B,
 H25C)
;
_olex2_submission_special_instructions 'No special instructions were received'

loop_
_space_group_symop_operation_xyz
'x, y, z'
'-x+1/2, y+1/2, -z+1/2'
'-x, -y, -z'
'x-1/2, -y-1/2, z-1/2'

loop_
_atom_site_label
_atom_site_type_symbol
_atom_site_fract_x
_atom_site_fract_y
_atom_site_fract_z
_atom_site_U_iso_or_equiv
_atom_site_adp_type
_atom_site_occupancy
_atom_site_site_symmetry_order
_atom_site_calc_flag
_atom_site_refinement_flags_posn
Zn1 Zn 0.43700(6) -0.00698(4) 0.60361(5) 0.0187(2) Uani 1 1 d .
S1 S 0.45800(14) 0.47115(9) 0.59491(12) 0.0273(4) Uani 1 1 d .
S2 S 0.41310(16) 0.31846(11) 0.65551(14) 0.0369(5) Uani 1 1 d .
S3 S 0.50820(16) 0.34607(10) 0.50541(15) 0.0378(5) Uani 1 1 d .
F1 F 0.0806(4) -0.0223(4) 0.5769(6) 0.092(2) Uani 1 1 d .
F2 F 0.1082(4) -0.1323(4) 0.6213(4) 0.0666(18) Uani 1 1 d .
F3 F 0.1084(5) -0.1012(5) 0.4876(4) 0.108(3) Uani 1 1 d .
F4 F 0.4054(4) -0.0174(3) 0.9137(3) 0.0508(14) Uani 1 1 d .
F5 F 0.3294(3) -0.1214(3) 0.8776(3) 0.0370(10) Uani 1 1 d .
F6 F 0.4856(3) -0.1165(3) 0.9009(3) 0.0544(15) Uani 1 1 d .
O1 O 0.4574(4) 0.0945(3) 0.5663(3) 0.0267(11) Uani 1 1 d .
O2 O 0.4755(4) 0.0809(3) 0.4263(3) 0.0342(12) Uani 1 1 d .
N1 N 0.2914(4) -0.0259(3) 0.5577(4) 0.0221(12) Uani 1 1 d .
N2 N 0.4550(4) -0.0257(3) 0.7372(4) 0.0194(11) Uani 1 1 d .
C1 C 0.2474(5) -0.0621(4) 0.6102(5) 0.0225(14) Uani 1 1 d .
C2 C 0.2916(5) -0.0828(4) 0.7022(5) 0.0224(14) Uani 1 1 d .
H2 H 0.254718 -0.114789 0.727384 0.027 Uiso 1 1 calc R
C3 C 0.3850(5) -0.0612(4) 0.7613(4) 0.0208(14) Uani 1 1 d .
C4 C 0.1371(6) -0.0827(5) 0.5717(5) 0.0363(18) Uani 1 1 d .
C5 C 0.4015(5) -0.0784(4) 0.8640(5) 0.0292(16) Uani 1 1 d .
C6 C 0.2382(5) 0.0109(4) 0.4723(5) 0.0259(15) Uani 1 1 d .
C7 C 0.2018(5) 0.0831(4) 0.4777(5) 0.0312(16) Uani 1 1 d .
C8 C 0.1585(6) 0.1211(5) 0.3949(6) 0.0381(19) Uani 1 1 d .
H8 H 0.133226 0.169038 0.396038 0.046 Uiso 1 1 calc R
C9 C 0.1528(6) 0.0879(5) 0.3108(6) 0.040(2) Uani 1 1 d .
H9 H 0.122780 0.113692 0.256256 0.049 Uiso 1 1 calc R
C10 C 0.1915(6) 0.0164(5) 0.3070(6) 0.0384(19) Uani 1 1 d .
H10 H 0.188024 -0.005080 0.250379 0.046 Uiso 1 1 calc R
C11 C 0.2358(5) -0.0227(4) 0.3896(5) 0.0287(16) Uani 1 1 d .
C12 C 0.2127(7) 0.1197(5) 0.5702(6) 0.0413(19) Uani 1 1 d .
H12A H 0.181439 0.087304 0.604420 0.050 Uiso 1 1 calc R
H12B H 0.283062 0.121665 0.604188 0.050 Uiso 1 1 calc R
C13 C 0.1705(7) 0.1975(5) 0.5694(7) 0.050(2) Uani 1 1 d .
H13A H 0.200970 0.230713 0.536405 0.075 Uiso 1 1 calc GR
H13B H 0.183587 0.214861 0.631716 0.075 Uiso 1 1 calc GR
H13C H 0.099927 0.196250 0.539498 0.075 Uiso 1 1 calc GR
C14 C 0.2769(6) -0.1008(5) 0.3870(5) 0.0372(18) Uani 1 1 d .
H14A H 0.345091 -0.101499 0.427222 0.045 Uiso 1 1 calc R
H14B H 0.239345 -0.135150 0.413035 0.045 Uiso 1 1 calc R
C15 C 0.2759(7) -0.1306(5) 0.2944(5) 0.047(2) Uani 1 1 d .
H15A H 0.208309 -0.136978 0.256082 0.071 Uiso 1 1 calc GR
H15B H 0.309538 -0.177995 0.302204 0.071 Uiso 1 1 calc GR
H15C H 0.309051 -0.095863 0.265573 0.071 Uiso 1 1 calc GR
C16 C 0.5426(5) 0.0049(4) 0.8042(4) 0.0225(14) Uani 1 1 d .
C17 C 0.6291(5) -0.0367(4) 0.8318(5) 0.0261(15) Uani 1 1 d .
C18 C 0.7122(6) -0.0028(4) 0.8934(5) 0.0317(17) Uani 1 1 d .
H18 H 0.771577 -0.029445 0.913149 0.038 Uiso 1 1 calc R
C19 C 0.7089(6) 0.0693(5) 0.9261(5) 0.0356(18) Uani 1 1 d .
H19 H 0.765009 0.090240 0.967960 0.043 Uiso 1 1 calc R
C20 C 0.6220(6) 0.1095(4) 0.8961(5) 0.0317(17) Uani 1 1 d .
H20 H 0.620079 0.157975 0.917844 0.038 Uiso 1 1 calc R
C21 C 0.5370(5) 0.0793(4) 0.8342(5) 0.0267(15) Uani 1 1 d .
C22 C 0.6367(5) -0.1149(4) 0.7961(5) 0.0297(16) Uani 1 1 d .
H22A H 0.570039 -0.134425 0.768864 0.036 Uiso 1 1 calc R
H22B H 0.667736 -0.111731 0.747455 0.036 Uiso 1 1 calc R
C23 C 0.6950(7) -0.1701(5) 0.8681(7) 0.057(3) Uani 1 1 d .
H23A H 0.694935 -0.218180 0.839878 0.085 Uiso 1 1 calc GR
H23B H 0.664723 -0.174218 0.916464 0.085 Uiso 1 1 calc GR
H23C H 0.762200 -0.152739 0.893504 0.085 Uiso 1 1 calc GR
C24 C 0.4422(5) 0.1241(4) 0.7976(5) 0.0301(16) Uani 1 1 d .
H24A H 0.434291 0.137019 0.733748 0.036 Uiso 1 1 calc R
H24B H 0.386723 0.092131 0.797837 0.036 Uiso 1 1 calc R
C25 C 0.4355(7) 0.1945(5) 0.8486(6) 0.043(2) Uani 1 1 d .
H25A H 0.372921 0.218636 0.819568 0.064 Uiso 1 1 calc GR
H25B H 0.488800 0.227562 0.847633 0.064 Uiso 1 1 calc GR
H25C H 0.440402 0.182643 0.911460 0.064 Uiso 1 1 calc GR
C26 C 0.4709(6) 0.6120(5) 0.7532(6) 0.044(2) Uani 1 1 d .
H26 H 0.520342 0.583680 0.794148 0.052 Uiso 1 1 calc R
C27 C 0.4745(8) 0.6894(6) 0.7579(8) 0.063(3) Uani 1 1 d .
H27 H 0.527149 0.712931 0.801396 0.075 Uiso 1 1 calc R
C28 C 0.4015(7) 0.7315(5) 0.6992(7) 0.054(3) Uani 1 1 d .
H28 H 0.404720 0.783473 0.702762 0.065 Uiso 1 1 calc R
C29 C 0.3236(7) 0.6976(5) 0.6352(6) 0.048(2) Uani 1 1 d .
H29 H 0.273274 0.726296 0.595860 0.057 Uiso 1 1 calc R
C30 C 0.3203(6) 0.6194(5) 0.6294(6) 0.0402(19) Uani 1 1 d .
H30 H 0.267830 0.595996 0.585643 0.048 Uiso 1 1 calc R
C31 C 0.3940(6) 0.5770(4) 0.6880(5) 0.0324(17) Uani 1 1 d .
C32 C 0.3939(7) 0.4932(4) 0.6786(6) 0.0360(19) Uani 1 1 d .
H32A H 0.326219 0.474477 0.657616 0.043 Uiso 1 1 calc R
H32B H 0.427889 0.470282 0.737736 0.043 Uiso 1 1 calc R
C33 C 0.4562(5) 0.3736(4) 0.5911(5) 0.0252(14) Uani 1 1 d .
C34 C 0.5229(6) 0.2461(4) 0.5229(6) 0.0344(17) Uani 1 1 d .
H34A H 0.579823 0.229832 0.504775 0.041 Uiso 1 1 calc R
H34B H 0.537025 0.235463 0.588192 0.041 Uiso 1 1 calc R
C35 C 0.4325(5) 0.2009(4) 0.4691(5) 0.0290(16) Uani 1 1 d .
H35A H 0.375396 0.214543 0.488550 0.035 Uiso 1 1 calc R
H35B H 0.416755 0.211072 0.403557 0.035 Uiso 1 1 calc R
C36 C 0.4565(5) 0.1185(3) 0.4881(5) 0.0216(13) Uani 1 1 d .

loop_
_atom_site_aniso_label
_atom_site_aniso_U_11
_atom_site_aniso_U_22
_atom_site_aniso_U_33
_atom_site_aniso_U_23
_atom_site_aniso_U_13
_atom_site_aniso_U_12
Zn1 0.0223(4) 0.0153(4) 0.0192(4) 0.0003(3) 0.0074(3) -0.0007(3)
S1 0.0373(10) 0.0146(8) 0.0330(9) -0.0015(7) 0.0152(8) -0.0017(7)
S2 0.0540(13) 0.0225(10) 0.0397(10) 0.0032(8) 0.0224(10) -0.0056(8)
S3 0.0539(13) 0.0155(9) 0.0574(13) 0.0002(8) 0.0368(11) -0.0010(8)
F1 0.029(3) 0.079(5) 0.157(7) 0.023(5) 0.014(4) 0.012(3)
F2 0.041(3) 0.083(4) 0.062(3) 0.035(3) -0.005(2) -0.031(3)
F3 0.066(4) 0.219(9) 0.035(3) -0.030(4) 0.008(3) -0.088(5)
F4 0.082(4) 0.047(3) 0.027(2) -0.011(2) 0.022(2) -0.020(3)
F5 0.040(2) 0.042(3) 0.027(2) 0.0082(19) 0.0085(19) -0.012(2)
F6 0.035(3) 0.086(4) 0.041(3) 0.034(3) 0.009(2) 0.018(3)
O1 0.037(3) 0.016(2) 0.030(3) -0.002(2) 0.015(2) -0.003(2)
O2 0.044(3) 0.033(3) 0.028(3) -0.003(2) 0.015(2) 0.014(2)
N1 0.024(3) 0.020(3) 0.021(3) 0.001(2) 0.005(2) 0.003(2)
N2 0.023(3) 0.014(3) 0.023(3) 0.001(2) 0.009(2) 0.000(2)
C1 0.023(3) 0.013(3) 0.030(3) 0.001(3) 0.006(3) 0.002(3)
C2 0.022(3) 0.019(3) 0.026(3) 0.001(3) 0.008(3) -0.002(3)
C3 0.029(4) 0.014(3) 0.020(3) -0.002(3) 0.006(3) 0.000(3)
C4 0.031(4) 0.040(5) 0.034(4) 0.012(4) 0.004(3) -0.005(3)
C5 0.029(4) 0.028(4) 0.031(4) 0.003(3) 0.011(3) -0.003(3)
C6 0.014(3) 0.033(4) 0.024(3) 0.005(3) -0.003(3) 0.000(3)
C7 0.027(4) 0.029(4) 0.034(4) 0.002(3) 0.003(3) 0.001(3)
C8 0.030(4) 0.030(4) 0.045(5) 0.007(4) -0.001(4) 0.007(3)
C9 0.035(4) 0.041(5) 0.035(4) 0.012(4) -0.004(3) 0.000(4)
C10 0.032(4) 0.044(5) 0.035(4) 0.000(4) 0.006(3) -0.001(4)
C11 0.020(4) 0.027(4) 0.034(4) 0.009(3) 0.001(3) 0.003(3)
C12 0.051(5) 0.031(4) 0.041(4) 0.001(4) 0.011(4) 0.009(4)
C13 0.057(6) 0.035(5) 0.058(6) -0.004(4) 0.016(5) 0.009(4)
C14 0.039(4) 0.037(5) 0.032(4) 0.001(3) 0.007(3) 0.005(4)
C15 0.068(6) 0.042(5) 0.031(4) -0.006(4) 0.015(4) 0.004(4)
C16 0.023(3) 0.026(4) 0.016(3) 0.000(3) 0.004(3) -0.001(3)
C17 0.022(3) 0.027(4) 0.029(4) 0.000(3) 0.008(3) -0.009(3)
C18 0.024(4) 0.035(4) 0.032(4) 0.006(3) 0.002(3) 0.002(3)
C19 0.032(4) 0.040(5) 0.026(4) -0.003(3) -0.004(3) -0.008(3)
C20 0.041(4) 0.028(4) 0.026(4) -0.010(3) 0.010(3) -0.008(3)
C21 0.032(4) 0.026(4) 0.023(3) -0.004(3) 0.011(3) -0.003(3)
C22 0.024(4) 0.028(4) 0.033(4) -0.001(3) 0.003(3) 0.007(3)
C23 0.057(6) 0.033(5) 0.060(6) 0.002(4) -0.011(5) 0.013(4)
C24 0.031(4) 0.023(4) 0.037(4) -0.003(3) 0.011(3) 0.002(3)
C25 0.049(5) 0.030(4) 0.046(5) -0.010(4) 0.010(4) 0.007(4)
C26 0.039(5) 0.034(5) 0.052(5) -0.011(4) 0.006(4) 0.006(4)
C27 0.049(6) 0.048(6) 0.083(8) -0.030(6) 0.009(5) -0.008(5)
C28 0.062(6) 0.026(5) 0.083(7) -0.020(5) 0.035(6) 0.002(4)
C29 0.054(6) 0.038(5) 0.058(5) 0.004(4) 0.027(5) 0.018(4)
C30 0.038(5) 0.044(5) 0.041(4) 0.001(4) 0.016(4) 0.002(4)
C31 0.038(4) 0.030(4) 0.037(4) -0.004(3) 0.024(3) -0.001(3)
C32 0.052(5) 0.020(4) 0.045(5) -0.004(3) 0.028(4) -0.004(3)
C33 0.028(4) 0.015(3) 0.031(4) 0.004(3) 0.006(3) 0.001(3)
C34 0.036(4) 0.016(3) 0.059(5) 0.001(4) 0.025(4) 0.001(3)
C35 0.037(4) 0.018(4) 0.030(4) 0.002(3) 0.009(3) 0.003(3)
C36 0.023(3) 0.014(3) 0.027(3) 0.001(3) 0.008(3) -0.001(3)

loop_
_atom_type_symbol
_atom_type_description
_atom_type_scat_dispersion_real
_atom_type_scat_dispersion_imag
_atom_type_scat_source
C C 0.0033 0.0016 'International Tables Vol C Tables 4.2.6.8 and 6.1.1.4'
H H 0.0000 0.0000 'International Tables Vol C Tables 4.2.6.8 and 6.1.1.4'
F F 0.0171 0.0103 'International Tables Vol C Tables 4.2.6.8 and 6.1.1.4'
N N 0.0061 0.0033 'International Tables Vol C Tables 4.2.6.8 and 6.1.1.4'
O O 0.0106 0.0060 'International Tables Vol C Tables 4.2.6.8 and 6.1.1.4'
S S 0.1246 0.1234 'International Tables Vol C Tables 4.2.6.8 and 6.1.1.4'
Zn Zn 0.2839 1.4301 'International Tables Vol C Tables 4.2.6.8 and 6.1.1.4'

loop_
_geom_angle_atom_site_label_1
_geom_angle_atom_site_label_2
_geom_angle_atom_site_label_3
_geom_angle
_geom_angle_site_symmetry_1
_geom_angle_site_symmetry_3
O1 Zn1 O2 113.6(2) . 3_656
O1 Zn1 N1 106.6(2) . .
O1 Zn1 N2 117.9(2) . .
O2 Zn1 N1 117.6(2) 3_656 .
O2 Zn1 N2 103.3(2) 3_656 .
N1 Zn1 N2 97.2(2) . .
C33 S1 C32 103.6(3) . .
C33 S3 C34 102.9(3) . .
C36 O1 Zn1 129.2(4) . .
C36 O2 Zn1 146.6(5) . 3_656
C1 N1 Zn1 119.9(4) . .
C1 N1 C6 123.6(6) . .
C6 N1 Zn1 115.9(4) . .
C3 N2 Zn1 119.4(4) . .
C3 N2 C16 122.6(5) . .
C16 N2 Zn1 117.9(4) . .
N1 C1 C2 125.9(6) . .
N1 C1 C4 119.9(6) . .
C2 C1 C4 114.2(6) . .
C1 C2 H2 116.1 . .
C1 C2 C3 127.8(6) . .
C3 C2 H2 116.1 . .
N2 C3 C2 126.3(6) . .
N2 C3 C5 119.0(6) . .
C2 C3 C5 114.6(6) . .
F1 C4 C1 109.5(7) . .
F2 C4 F1 102.3(7) . .
F2 C4 C1 113.7(6) . .
F3 C4 F1 104.8(8) . .
F3 C4 F2 110.3(7) . .
F3 C4 C1 115.0(7) . .
F4 C5 F5 106.5(6) . .
F4 C5 F6 107.7(6) . .
F4 C5 C3 112.6(6) . .
F5 C5 C3 112.6(6) . .
F6 C5 F5 105.3(6) . .
F6 C5 C3 111.6(6) . .
C7 C6 N1 117.7(6) . .
C11 C6 N1 118.8(6) . .
C11 C6 C7 123.0(6) . .
C6 C7 C12 121.1(6) . .
C8 C7 C6 117.5(7) . .
C8 C7 C12 121.4(7) . .
C7 C8 H8 119.7 . .
C9 C8 C7 120.6(7) . .
C9 C8 H8 119.7 . .
C8 C9 H9 119.5 . .
C8 C9 C10 121.0(7) . .
C10 C9 H9 119.5 . .
C9 C10 H10 120.3 . .
C9 C10 C11 119.3(8) . .
C11 C10 H10 120.3 . .
C6 C11 C10 118.5(7) . .
C6 C11 C14 121.2(6) . .
C10 C11 C14 120.2(7) . .
C7 C12 H12A 107.9 . .
C7 C12 H12B 107.9 . .
H12A C12 H12B 107.2 . .
C13 C12 C7 117.5(7) . .
C13 C12 H12A 107.9 . .
C13 C12 H12B 107.9 . .
C12 C13 H13A 109.5 . .
C12 C13 H13B 109.5 . .
C12 C13 H13C 109.5 . .
H13A C13 H13B 109.5 . .
H13A C13 H13C 109.5 . .
H13B C13 H13C 109.5 . .
C11 C14 H14A 108.0 . .
C11 C14 H14B 108.0 . .
H14A C14 H14B 107.3 . .
C15 C14 C11 117.1(7) . .
C15 C14 H14A 108.0 . .
C15 C14 H14B 108.0 . .
C14 C15 H15A 109.5 . .
C14 C15 H15B 109.5 . .
C14 C15 H15C 109.5 . .
H15A C15 H15B 109.5 . .
H15A C15 H15C 109.5 . .
H15B C15 H15C 109.5 . .
C17 C16 N2 119.7(6) . .
C17 C16 C21 122.6(6) . .
C21 C16 N2 117.5(6) . .
C16 C17 C18 117.1(7) . .
C16 C17 C22 122.7(6) . .
C18 C17 C22 120.2(6) . .
C17 C18 H18 119.0 . .
C19 C18 C17 122.0(7) . .
C19 C18 H18 119.0 . .
C18 C19 H19 120.3 . .
C20 C19 C18 119.4(7) . .
C20 C19 H19 120.3 . .
C19 C20 H20 119.3 . .
C19 C20 C21 121.5(7) . .
C21 C20 H20 119.3 . .
C16 C21 C24 120.5(6) . .
C20 C21 C16 117.5(7) . .
C20 C21 C24 122.0(7) . .
C17 C22 H22A 108.5 . .
C17 C22 H22B 108.5 . .
H22A C22 H22B 107.5 . .
C23 C22 C17 115.0(6) . .
C23 C22 H22A 108.5 . .
C23 C22 H22B 108.5 . .
C22 C23 H23A 109.5 . .
C22 C23 H23B 109.5 . .
C22 C23 H23C 109.5 . .
H23A C23 H23B 109.5 . .
H23A C23 H23C 109.5 . .
H23B C23 H23C 109.5 . .
C21 C24 H24A 108.2 . .
C21 C24 H24B 108.2 . .
H24A C24 H24B 107.4 . .
C25 C24 C21 116.3(6) . .
C25 C24 H24A 108.2 . .
C25 C24 H24B 108.2 . .
C24 C25 H25A 109.5 . .
C24 C25 H25B 109.5 . .
C24 C25 H25C 109.5 . .
H25A C25 H25B 109.5 . .
H25A C25 H25C 109.5 . .
H25B C25 H25C 109.5 . .
C27 C26 H26 120.0 . .
C31 C26 H26 120.0 . .
C31 C26 C27 120.0(9) . .
C26 C27 H27 119.8 . .
C28 C27 C26 120.5(9) . .
C28 C27 H27 119.8 . .
C27 C28 H28 119.8 . .
C27 C28 C29 120.3(9) . .
C29 C28 H28 119.8 . .
C28 C29 H29 120.3 . .
C28 C29 C30 119.4(9) . .
C30 C29 H29 120.3 . .
C29 C30 H30 119.8 . .
C31 C30 C29 120.4(8) . .
C31 C30 H30 119.8 . .
C26 C31 C32 119.9(8) . .
C30 C31 C26 119.5(8) . .
C30 C31 C32 120.6(8) . .
S1 C32 H32A 110.3 . .
S1 C32 H32B 110.3 . .
C31 C32 S1 107.2(5) . .
C31 C32 H32A 110.3 . .
C31 C32 H32B 110.3 . .
H32A C32 H32B 108.5 . .
S1 C33 S3 107.5(4) . .
S2 C33 S1 126.0(4) . .
S2 C33 S3 126.5(4) . .
S3 C34 H34A 108.8 . .
S3 C34 H34B 108.8 . .
H34A C34 H34B 107.7 . .
C35 C34 S3 113.9(6) . .
C35 C34 H34A 108.8 . .
C35 C34 H34B 108.8 . .
C34 C35 H35A 110.1 . .
C34 C35 H35B 110.1 . .
H35A C35 H35B 108.4 . .
C36 C35 C34 108.1(6) . .
C36 C35 H35A 110.1 . .
C36 C35 H35B 110.1 . .
O1 C36 C35 116.5(6) . .
O2 C36 O1 125.8(6) . .
O2 C36 C35 117.7(6) . .

loop_
_geom_bond_atom_site_label_1
_geom_bond_atom_site_label_2
_geom_bond_distance
_geom_bond_site_symmetry_2
Zn1 O1 1.945(5) .
Zn1 O2 1.954(5) 3_656
Zn1 N1 1.987(6) .
Zn1 N2 1.996(5) .
S1 C32 1.816(8) .
S1 C33 1.742(7) .
S2 C33 1.632(7) .
S3 C33 1.751(7) .
S3 C34 1.807(7) .
F1 C4 1.357(10) .
F2 C4 1.306(9) .
F3 C4 1.261(9) .
F4 C5 1.317(9) .
F5 C5 1.341(8) .
F6 C5 1.334(8) .
O1 C36 1.261(8) .
O2 C36 1.248(8) .
N1 C1 1.322(9) .
N1 C6 1.443(8) .
N2 C3 1.317(8) .
N2 C16 1.447(8) .
C1 C2 1.396(9) .
C1 C4 1.531(10) .
C2 H2 0.9300 .
C2 C3 1.404(9) .
C3 C5 1.537(9) .
C6 C7 1.400(10) .
C6 C11 1.384(10) .
C7 C8 1.396(10) .
C7 C12 1.513(11) .
C8 H8 0.9300 .
C8 C9 1.388(12) .
C9 H9 0.9300 .
C9 C10 1.397(12) .
C10 H10 0.9300 .
C10 C11 1.405(10) .
C11 C14 1.516(10) .
C12 H12A 0.9700 .
C12 H12B 0.9700 .
C12 C13 1.510(11) .
C13 H13A 0.9600 .
C13 H13B 0.9600 .
C13 H13C 0.9600 .
C14 H14A 0.9700 .
C14 H14B 0.9700 .
C14 C15 1.501(10) .
C15 H15A 0.9600 .
C15 H15B 0.9600 .
C15 H15C 0.9600 .
C16 C17 1.381(10) .
C16 C21 1.414(10) .
C17 C18 1.395(10) .
C17 C22 1.514(10) .
C18 H18 0.9300 .
C18 C19 1.385(11) .
C19 H19 0.9300 .
C19 C20 1.373(11) .
C20 H20 0.9300 .
C20 C21 1.388(10) .
C21 C24 1.511(10) .
C22 H22A 0.9700 .
C22 H22B 0.9700 .
C22 C23 1.513(11) .
C23 H23A 0.9600 .
C23 H23B 0.9600 .
C23 H23C 0.9600 .
C24 H24A 0.9700 .
C24 H24B 0.9700 .
C24 C25 1.496(10) .
C25 H25A 0.9600 .
C25 H25B 0.9600 .
C25 H25C 0.9600 .
C26 H26 0.9300 .
C26 C27 1.384(13) .
C26 C31 1.376(11) .
C27 H27 0.9300 .
C27 C28 1.364(14) .
C28 H28 0.9300 .
C28 C29 1.366(13) .
C29 H29 0.9300 .
C29 C30 1.399(12) .
C30 H30 0.9300 .
C30 C31 1.371(11) .
C31 C32 1.503(10) .
C32 H32A 0.9700 .
C32 H32B 0.9700 .
C34 H34A 0.9700 .
C34 H34B 0.9700 .
C34 C35 1.520(10) .
C35 H35A 0.9700 .
C35 H35B 0.9700 .
C35 C36 1.518(9) .

loop_
_twin_individual_id
_twin_individual_mass_fraction_refined
1 0.682(4)
2 0.318(4)
